data_2228666
loop_
_publ_author_name
'Suchetan, P. A.'
'Foro, Sabine'
'Gowda, B. Thimme'

_publ_section_title
;
 4-Chloro-<i>N</i>-(2-methylbenzoyl)benzenesulfonamide
;
_journal_coeditor_code BT5427
_journal_issue 1
_journal_name_full 'Acta Crystallographica Section E'
_journal_page_first o22
_journal_paper_doi 10.1107/S1600536810050087
_journal_volume 67
_journal_year 2011
_chemical_formula_iupac 'C14 H12 Cl N O3 S'
_chemical_formula_moiety 'C14 H12 Cl N O3 S'
_chemical_formula_sum 'C14 H12 Cl N O3 S'
_chemical_formula_weight 309.76
_chemical_name_systematic
;
4-Chloro-<i>N</i>-(2-methylbenzoyl)benzenesulfonamide
;
_space_group_IT_number 2
_symmetry_cell_setting triclinic
_symmetry_space_group_name_Hall '-P 1'
_symmetry_space_group_name_H-M 'P -1'
_atom_sites_solution_hydrogens geom
_atom_sites_solution_primary direct
_atom_sites_solution_secondary difmap
_audit_creation_method SHELXL-97
_cell_angle_alpha 78.780(10)
_cell_angle_beta 73.840(10)
_cell_angle_gamma 84.620(10)
_cell_formula_units_Z 2
_cell_length_a 6.4328(9)
_cell_length_b 10.3430(10)
_cell_length_c 11.2070(10)
_cell_measurement_reflns_used 25
_cell_measurement_temperature 299(2)
_cell_measurement_theta_max 22.50
_cell_measurement_theta_min 4.17
_cell_volume 701.88(14)
_computing_cell_refinement 'CAD-4-PC (Enraf--Nonius, 1996)'
_computing_data_collection 'CAD-4-PC (Enraf--Nonius, 1996)'
_computing_data_reduction 'REDU4 (Stoe & Cie, 1987)'
_computing_molecular_graphics 'PLATON (Spek, 2009)'
_computing_publication_material 'SHELXL97 (Sheldrick, 2008)'
_computing_structure_refinement 'SHELXL97 (Sheldrick, 2008)'
_computing_structure_solution 'SHELXS97 (Sheldrick, 2008)'
_diffrn_ambient_temperature 299(2)
_diffrn_measured_fraction_theta_full 1.000
_diffrn_measured_fraction_theta_max 1.000
_diffrn_measurement_device_type 'Enraf--Nonius CAD-4'
_diffrn_measurement_method \w/2\q
_diffrn_radiation_monochromator graphite
_diffrn_radiation_source 'fine-focus sealed tube'
_diffrn_radiation_type CuK\a
_diffrn_radiation_wavelength 1.54180
_diffrn_reflns_av_R_equivalents 0.0388
_diffrn_reflns_av_sigmaI/netI 0.0381
_diffrn_reflns_limit_h_max 4
_diffrn_reflns_limit_h_min -7
_diffrn_reflns_limit_k_max 12
_diffrn_reflns_limit_k_min -12
_diffrn_reflns_limit_l_max 13
_diffrn_reflns_limit_l_min -13
_diffrn_reflns_number 4317
_diffrn_reflns_theta_full 66.94
_diffrn_reflns_theta_max 66.94
_diffrn_reflns_theta_min 4.17
_diffrn_standards_decay_% 0.5
_diffrn_standards_interval_time 120
_diffrn_standards_number 3
_exptl_absorpt_coefficient_mu 3.864
_exptl_absorpt_correction_type none
_exptl_crystal_colour colourless
_exptl_crystal_density_diffrn 1.466
_exptl_crystal_density_method 'not measured'
_exptl_crystal_description rod
_exptl_crystal_F_000 320
_exptl_crystal_size_max 0.40
_exptl_crystal_size_mid 0.15
_exptl_crystal_size_min 0.15
_refine_diff_density_max 0.764
_refine_diff_density_min -0.562
_refine_ls_extinction_coef 0.038(3)
_refine_ls_extinction_expression Fc^*^=kFc[1+0.001xFc^2^\l^3^/sin(2\q)]^-1/4^
_refine_ls_extinction_method 'SHELXL97 (Sheldrick, 2008)'
_refine_ls_goodness_of_fit_ref 1.042
_refine_ls_hydrogen_treatment mixed
_refine_ls_matrix_type full
_refine_ls_number_parameters 186
_refine_ls_number_reflns 2502
_refine_ls_number_restraints 1
_refine_ls_restrained_S_all 1.042
_refine_ls_R_factor_all 0.0591
_refine_ls_R_factor_gt 0.0517
_refine_ls_shift/su_max 0.000
_refine_ls_shift/su_mean 0.000
_refine_ls_structure_factor_coef Fsqd
_refine_ls_weighting_details 'calc w=1/[\s^2^(Fo^2^)+(0.1004P)^2^+0.2209P] where P=(Fo^2^+2Fc^2^)/3'
_refine_ls_weighting_scheme calc
_refine_ls_wR_factor_gt 0.1408
_refine_ls_wR_factor_ref 0.1469
_reflns_number_gt 2283
_reflns_number_total 2502
_reflns_threshold_expression I>2sigma(I)
_cod_data_source_file bt5427.cif
_cod_data_source_block I
_cod_original_cell_volume 701.88(13)
_cod_database_code 2228666
_cod_database_fobs_code 2228666

loop_
_symmetry_equiv_pos_as_xyz
'x, y, z'
'-x, -y, -z'

loop_
_atom_site_type_symbol
_atom_site_label
_atom_site_fract_x
_atom_site_fract_y
_atom_site_fract_z
_atom_site_U_iso_or_equiv
_atom_site_adp_type
_atom_site_calc_flag
_atom_site_refinement_flags
_atom_site_occupancy
_atom_site_disorder_assembly
_atom_site_disorder_group
C C1 0.2014(3) 0.2235(2) 0.92052(19) 0.0403(5) Uani d . 1 . .
C C2 0.3302(4) 0.1107(2) 0.9031(2) 0.0505(5) Uani d . 1 . .
H H2 0.4576 0.0973 0.9285 0.061 Uiso calc R 1 . .
C C3 0.2687(5) 0.0180(2) 0.8478(3) 0.0605(7) Uani d . 1 . .
H H3 0.3518 -0.0596 0.8373 0.073 Uiso calc R 1 . .
C C4 0.0816(5) 0.0425(2) 0.8083(2) 0.0573(6) Uani d . 1 . .
C C5 -0.0465(4) 0.1555(3) 0.8239(3) 0.0585(6) Uani d . 1 . .
H H5 -0.1709 0.1703 0.7955 0.070 Uiso calc R 1 . .
C C6 0.0124(4) 0.2463(2) 0.8821(2) 0.0512(6) Uani d . 1 . .
H H6 -0.0739 0.3222 0.8955 0.061 Uiso calc R 1 . .
C C7 0.4960(3) 0.4841(2) 0.7696(2) 0.0429(5) Uani d . 1 . .
C C8 0.4849(4) 0.6049(2) 0.6737(2) 0.0439(5) Uani d . 1 . .
C C9 0.3391(4) 0.6163(2) 0.6007(2) 0.0509(6) Uani d . 1 . .
C C10 0.3493(5) 0.7283(3) 0.5067(2) 0.0686(8) Uani d . 1 . .
H H10 0.2534 0.7394 0.4565 0.082 Uiso calc R 1 . .
C C11 0.4987(6) 0.8224(3) 0.4870(3) 0.0790(9) Uani d . 1 . .
H H11 0.5026 0.8959 0.4237 0.095 Uiso calc R 1 . .
C C12 0.6422(6) 0.8090(3) 0.5598(3) 0.0768(9) Uani d . 1 . .
H H12 0.7427 0.8730 0.5460 0.092 Uiso calc R 1 . .
C C13 0.6361(5) 0.7005(3) 0.6529(3) 0.0604(6) Uani d . 1 . .
H H13 0.7331 0.6907 0.7023 0.073 Uiso calc R 1 . .
C C14 0.1835(4) 0.5118(3) 0.6165(3) 0.0661(7) Uani d . 1 . .
H H14A 0.0593 0.5222 0.6857 0.079 Uiso calc R 1 . .
H H14B 0.2528 0.4265 0.6336 0.079 Uiso calc R 1 . .
H H14C 0.1385 0.5197 0.5405 0.079 Uiso calc R 1 . .
N N1 0.3253(3) 0.47376(17) 0.87777(17) 0.0434(4) Uani d D 1 . .
H H1N 0.229(4) 0.532(2) 0.883(2) 0.052 Uiso d D 1 . .
O O1 0.0959(3) 0.38337(16) 1.08307(14) 0.0554(5) Uani d . 1 . .
O O2 0.4730(3) 0.29640(17) 1.02583(16) 0.0581(5) Uani d . 1 . .
O O3 0.6391(3) 0.4000(2) 0.75586(18) 0.0674(5) Uani d . 1 . .
Cl Cl1 0.00535(19) -0.07131(8) 0.73539(8) 0.0981(4) Uani d . 1 . .
S S1 0.27927(8) 0.34281(5) 0.99049(5) 0.0427(3) Uani d . 1 . .

loop_
_atom_site_aniso_label
_atom_site_aniso_U_11
_atom_site_aniso_U_22
_atom_site_aniso_U_33
_atom_site_aniso_U_12
_atom_site_aniso_U_13
_atom_site_aniso_U_23
C1 0.0376(10) 0.0380(10) 0.0435(10) -0.0018(8) -0.0103(8) -0.0029(8)
C2 0.0508(12) 0.0421(11) 0.0553(13) 0.0059(9) -0.0157(10) -0.0023(9)
C3 0.0726(17) 0.0405(12) 0.0620(15) 0.0046(11) -0.0101(13) -0.0089(10)
C4 0.0726(16) 0.0482(13) 0.0489(13) -0.0211(11) -0.0081(11) -0.0063(10)
C5 0.0505(13) 0.0616(15) 0.0664(15) -0.0146(11) -0.0199(12) -0.0062(12)
C6 0.0405(11) 0.0467(12) 0.0681(14) 0.0009(9) -0.0176(10) -0.0111(10)
C7 0.0394(10) 0.0468(11) 0.0468(11) -0.0035(9) -0.0170(9) -0.0094(9)
C8 0.0441(11) 0.0461(11) 0.0410(10) -0.0014(9) -0.0094(9) -0.0094(8)
C9 0.0502(12) 0.0609(13) 0.0424(11) 0.0084(10) -0.0136(9) -0.0144(10)
C10 0.0818(19) 0.0769(18) 0.0469(13) 0.0194(15) -0.0237(13) -0.0114(12)
C11 0.112(3) 0.0580(16) 0.0533(15) 0.0025(16) -0.0111(16) 0.0036(12)
C12 0.101(2) 0.0567(15) 0.0668(17) -0.0248(15) -0.0129(17) 0.0003(13)
C13 0.0670(16) 0.0575(14) 0.0588(14) -0.0147(12) -0.0176(12) -0.0082(11)
C14 0.0479(13) 0.095(2) 0.0652(16) -0.0053(13) -0.0244(12) -0.0223(14)
N1 0.0451(10) 0.0387(9) 0.0464(10) 0.0006(7) -0.0129(8) -0.0073(7)
O1 0.0640(10) 0.0536(9) 0.0427(8) 0.0038(8) -0.0078(7) -0.0068(7)
O2 0.0553(10) 0.0641(10) 0.0617(10) -0.0003(8) -0.0330(8) -0.0027(8)
O3 0.0527(10) 0.0709(11) 0.0668(11) 0.0169(9) -0.0106(9) -0.0015(9)
Cl1 0.1417(9) 0.0778(6) 0.0845(6) -0.0445(5) -0.0243(6) -0.0269(4)
S1 0.0446(4) 0.0425(4) 0.0418(3) 0.0002(2) -0.0153(2) -0.0046(2)

loop_
_atom_type_symbol
_atom_type_description
_atom_type_scat_dispersion_real
_atom_type_scat_dispersion_imag
_atom_type_scat_source
C C 0.0181 0.0091 'International Tables Vol C Tables 4.2.6.8 and 6.1.1.4'
H H 0.0000 0.0000 'International Tables Vol C Tables 4.2.6.8 and 6.1.1.4'
N N 0.0311 0.0180 'International Tables Vol C Tables 4.2.6.8 and 6.1.1.4'
O O 0.0492 0.0322 'International Tables Vol C Tables 4.2.6.8 and 6.1.1.4'
Cl Cl 0.3639 0.7018 'International Tables Vol C Tables 4.2.6.8 and 6.1.1.4'
S S 0.3331 0.5567 'International Tables Vol C Tables 4.2.6.8 and 6.1.1.4'

loop_
_geom_angle_atom_site_label_1
_geom_angle_atom_site_label_2
_geom_angle_atom_site_label_3
_geom_angle_site_symmetry_1
_geom_angle_site_symmetry_3
_geom_angle
_geom_angle_publ_flag
C2 C1 C6 . . 121.3(2) ?
C2 C1 S1 . . 119.81(17) ?
C6 C1 S1 . . 118.90(17) ?
C3 C2 C1 . . 119.5(2) ?
C3 C2 H2 . . 120.3 ?
C1 C2 H2 . . 120.3 ?
C2 C3 C4 . . 118.8(2) ?
C2 C3 H3 . . 120.6 ?
C4 C3 H3 . . 120.6 ?
C5 C4 C3 . . 122.1(2) ?
C5 C4 Cl1 . . 118.6(2) ?
C3 C4 Cl1 . . 119.3(2) ?
C6 C5 C4 . . 119.0(2) ?
C6 C5 H5 . . 120.5 ?
C4 C5 H5 . . 120.5 ?
C5 C6 C1 . . 119.3(2) ?
C5 C6 H6 . . 120.3 ?
C1 C6 H6 . . 120.3 ?
O3 C7 N1 . . 121.3(2) ?
O3 C7 C8 . . 123.9(2) ?
N1 C7 C8 . . 114.76(18) ?
C9 C8 C13 . . 121.2(2) ?
C9 C8 C7 . . 120.7(2) ?
C13 C8 C7 . . 118.0(2) ?
C8 C9 C10 . . 117.2(2) ?
C8 C9 C14 . . 122.2(2) ?
C10 C9 C14 . . 120.5(2) ?
C11 C10 C9 . . 121.2(3) ?
C11 C10 H10 . . 119.4 ?
C9 C10 H10 . . 119.4 ?
C12 C11 C10 . . 120.7(3) ?
C12 C11 H11 . . 119.7 ?
C10 C11 H11 . . 119.7 ?
C13 C12 C11 . . 119.5(3) ?
C13 C12 H12 . . 120.2 ?
C11 C12 H12 . . 120.2 ?
C12 C13 C8 . . 120.2(3) ?
C12 C13 H13 . . 119.9 ?
C8 C13 H13 . . 119.9 ?
C9 C14 H14A . . 109.5 ?
C9 C14 H14B . . 109.5 ?
H14A C14 H14B . . 109.5 ?
C9 C14 H14C . . 109.5 ?
H14A C14 H14C . . 109.5 ?
H14B C14 H14C . . 109.5 ?
C7 N1 S1 . . 125.08(16) ?
C7 N1 H1N . . 118.8(19) ?
S1 N1 H1N . . 115.6(19) ?
O2 S1 O1 . . 119.23(11) ?
O2 S1 N1 . . 110.43(10) ?
O1 S1 N1 . . 103.74(10) ?
O2 S1 C1 . . 108.92(10) ?
O1 S1 C1 . . 109.13(11) ?
N1 S1 C1 . . 104.33(9) ?

loop_
_geom_bond_atom_site_label_1
_geom_bond_atom_site_label_2
_geom_bond_site_symmetry_2
_geom_bond_distance
_geom_bond_publ_flag
C1 C2 . 1.379(3) ?
C1 C6 . 1.385(3) ?
C1 S1 . 1.760(2) ?
C2 C3 . 1.378(4) ?
C2 H2 . 0.9300 ?
C3 C4 . 1.381(4) ?
C3 H3 . 0.9300 ?
C4 C5 . 1.377(4) ?
C4 Cl1 . 1.732(2) ?
C5 C6 . 1.376(4) ?
C5 H5 . 0.9300 ?
C6 H6 . 0.9300 ?
C7 O3 . 1.205(3) ?
C7 N1 . 1.385(3) ?
C7 C8 . 1.491(3) ?
C8 C9 . 1.389(3) ?
C8 C13 . 1.394(3) ?
C9 C10 . 1.399(4) ?
C9 C14 . 1.493(4) ?
C10 C11 . 1.376(5) ?
C10 H10 . 0.9300 ?
C11 C12 . 1.373(5) ?
C11 H11 . 0.9300 ?
C12 C13 . 1.371(4) ?
C12 H12 . 0.9300 ?
C13 H13 . 0.9300 ?
C14 H14A . 0.9600 ?
C14 H14B . 0.9600 ?
C14 H14C . 0.9600 ?
N1 S1 . 1.6489(18) ?
N1 H1N . 0.819(17) ?
O1 S1 . 1.4280(17) ?
O2 S1 . 1.4243(17) ?

loop_
_geom_hbond_atom_site_label_D
_geom_hbond_atom_site_label_H
_geom_hbond_atom_site_label_A
_geom_hbond_site_symmetry_A
_geom_hbond_distance_DH
_geom_hbond_distance_HA
_geom_hbond_distance_DA
_geom_hbond_angle_DHA
N1 H1N O1 2_567 0.819(17) 2.15(2) 2.925(3) 157(3)

loop_
_geom_torsion_atom_site_label_1
_geom_torsion_atom_site_label_2
_geom_torsion_atom_site_label_3
_geom_torsion_atom_site_label_4
_geom_torsion_site_symmetry_1
_geom_torsion_site_symmetry_2
_geom_torsion_site_symmetry_3
_geom_torsion_site_symmetry_4
_geom_torsion
_geom_torsion_publ_flag
C6 C1 C2 C3 . . . . -0.8(4) ?
S1 C1 C2 C3 . . . . -179.73(18) ?
C1 C2 C3 C4 . . . . 1.6(4) ?
C2 C3 C4 C5 . . . . -0.8(4) ?
C2 C3 C4 Cl1 . . . . 178.54(18) ?
C3 C4 C5 C6 . . . . -0.8(4) ?
Cl1 C4 C5 C6 . . . . 179.78(19) ?
C4 C5 C6 C1 . . . . 1.7(4) ?
C2 C1 C6 C5 . . . . -0.9(4) ?
S1 C1 C6 C5 . . . . 178.06(18) ?
O3 C7 C8 C9 . . . . 105.2(3) ?
N1 C7 C8 C9 . . . . -74.1(3) ?
O3 C7 C8 C13 . . . . -69.9(3) ?
N1 C7 C8 C13 . . . . 110.9(2) ?
C13 C8 C9 C10 . . . . -0.7(3) ?
C7 C8 C9 C10 . . . . -175.5(2) ?
C13 C8 C9 C14 . . . . 176.7(2) ?
C7 C8 C9 C14 . . . . 1.8(3) ?
C8 C9 C10 C11 . . . . 0.5(4) ?
C14 C9 C10 C11 . . . . -176.9(3) ?
C9 C10 C11 C12 . . . . -0.2(5) ?
C10 C11 C12 C13 . . . . 0.0(5) ?
C11 C12 C13 C8 . . . . -0.2(5) ?
C9 C8 C13 C12 . . . . 0.5(4) ?
C7 C8 C13 C12 . . . . 175.5(2) ?
O3 C7 N1 S1 . . . . -7.6(3) ?
C8 C7 N1 S1 . . . . 171.71(15) ?
C7 N1 S1 O2 . . . . 47.7(2) ?
C7 N1 S1 O1 . . . . 176.59(17) ?
C7 N1 S1 C1 . . . . -69.16(19) ?
C2 C1 S1 O2 . . . . -3.0(2) ?
C6 C1 S1 O2 . . . . 178.07(18) ?
C2 C1 S1 O1 . . . . -134.65(18) ?
C6 C1 S1 O1 . . . . 46.4(2) ?
C2 C1 S1 N1 . . . . 114.98(19) ?
C6 C1 S1 N1 . . . . -64.0(2) ?

loop_
_cod_related_entry_id
_cod_related_entry_database
_cod_related_entry_code
1 ChemSpider 9441883
